data_4029186
loop_
_publ_author_name
'Lin, Mei-Huey'
'Huang, Yen-Chih'
'Kuo, Chung-Kai'
'Tsai, Chang-Hsien'
'Li, Yi-Syuan'
'Hu, Ting-Chia'
'Chuang, Tsung-Hsun'

_publ_section_title
;
 \g-Halo-enones: A Method for their Synthesis from Arylacyl Halides and
 Their Application to the Preparation of Five-Membered Ring Heterocycles.
;
_journal_issue 6
_journal_name_full 'The Journal of organic chemistry'
_journal_page_first 2751
_journal_page_last 2757
_journal_paper_doi 10.1021/jo5001274
_journal_volume 79
_journal_year 2014
_chemical_formula_sum 'C11 H9 Cl3 O'
_chemical_formula_weight 263.53
_chemical_name_systematic
; 
 ? 
;
_space_group_IT_number 14
_symmetry_cell_setting monoclinic
_symmetry_space_group_name_Hall '-P 2yn'
_symmetry_space_group_name_H-M 'P 1 21/n 1'
_atom_sites_solution_hydrogens geom
_atom_sites_solution_primary direct
_atom_sites_solution_secondary difmap
_audit_creation_method SHELXL-97
_cell_angle_alpha 90.00
_cell_angle_beta 118.36(2)
_cell_angle_gamma 90.00
_cell_formula_units_Z 4
_cell_length_a 10.463(3)
_cell_length_b 12.044(4)
_cell_length_c 10.740(4)
_cell_measurement_reflns_used 1993
_cell_measurement_temperature 250(2)
_cell_measurement_theta_max 23.822
_cell_measurement_theta_min 2.740
_cell_volume 1191.0(7)
_computing_cell_refinement 'SAINT V7.68A (Bruker AXS, 2009)'
_computing_data_collection 'APEX2 (Bruker AXS, 2010)'
_computing_data_reduction 'SAINT V7.68A (Bruker AXS, 2009)'
_computing_molecular_graphics 'SHELXTL (Sheldrick, 2008)'
_computing_publication_material 'SHELXTL (Sheldrick, 2008)'
_computing_structure_refinement 'SHELXL-97 (Sheldrick, 2008)'
_computing_structure_solution 'SHELXS-97 (Sheldrick, 2008)'
_diffrn_ambient_temperature 250(2)
_diffrn_measured_fraction_theta_full 0.970
_diffrn_measured_fraction_theta_max 0.970
_diffrn_measurement_device_type 'Bruker APEX-II CCD'
_diffrn_measurement_method /w
_diffrn_radiation_monochromator graphite
_diffrn_radiation_source 'fine-focus sealed tube'
_diffrn_radiation_type MoK\a
_diffrn_radiation_wavelength 0.71073
_diffrn_reflns_av_R_equivalents 0.0272
_diffrn_reflns_av_sigmaI/netI 0.0397
_diffrn_reflns_limit_h_max 13
_diffrn_reflns_limit_h_min -13
_diffrn_reflns_limit_k_max 16
_diffrn_reflns_limit_k_min -13
_diffrn_reflns_limit_l_max 13
_diffrn_reflns_limit_l_min -8
_diffrn_reflns_number 7145
_diffrn_reflns_theta_full 28.28
_diffrn_reflns_theta_max 28.28
_diffrn_reflns_theta_min 2.24
_exptl_absorpt_coefficient_mu 0.738
_exptl_absorpt_correction_T_max 0.9711
_exptl_absorpt_correction_T_min 0.9298
_exptl_absorpt_process_details 'SADABS V2008/1 (Bruker AXS, 2008)'
_exptl_crystal_colour colourless
_exptl_crystal_density_diffrn 1.470
_exptl_crystal_density_method 'not measured'
_exptl_crystal_description block
_exptl_crystal_F_000 536
_exptl_crystal_size_max 0.10
_exptl_crystal_size_mid 0.04
_exptl_crystal_size_min 0.04
_refine_diff_density_max 0.261
_refine_diff_density_min -0.253
_refine_diff_density_rms 0.046
_refine_ls_extinction_method none
_refine_ls_goodness_of_fit_ref 0.890
_refine_ls_hydrogen_treatment mixed
_refine_ls_matrix_type full
_refine_ls_number_parameters 137
_refine_ls_number_reflns 2867
_refine_ls_number_restraints 0
_refine_ls_restrained_S_all 0.890
_refine_ls_R_factor_all 0.0753
_refine_ls_R_factor_gt 0.0397
_refine_ls_shift/su_max 0.000
_refine_ls_shift/su_mean 0.000
_refine_ls_structure_factor_coef Fsqd
_refine_ls_weighting_details 'calc w=1/[\s^2^(Fo^2^)+(0.1000P)^2^+0.0400P] where P=(Fo^2^+2Fc^2^)/3'
_refine_ls_weighting_scheme calc
_refine_ls_wR_factor_gt 0.1241
_refine_ls_wR_factor_ref 0.1543
_reflns_number_gt 1761
_reflns_number_total 2867
_reflns_threshold_expression >2sigma(I)
_cod_data_source_file jo5001274_si_001.cif
_cod_data_source_block hyjii1330202
_cod_depositor_comments
;
The following automatic conversions were performed:

'_symmetry_cell_setting' value 'Monoclinic' changed to 'monoclinic'
according to
/usr/data/users/saulius/crontab/automatic-downloads/current/ACS/lib/dictionaries/cif_core.dic
dictionary named 'cif_core.dic' version 2.4.2 from 2011-04-26.

Automatic conversion script
Id: cif_fix_values 2281 2013-09-26 08:29:07Z andrius 
;
_cod_original_cell_volume 1191.1(7)
_cod_original_sg_symbol_H-M P2(1)/n
_cod_database_code 4029186

loop_
_symmetry_equiv_pos_as_xyz
'x, y, z'
'-x+1/2, y+1/2, -z+1/2'
'-x, -y, -z'
'x-1/2, -y-1/2, z-1/2'

loop_
_atom_site_label
_atom_site_type_symbol
_atom_site_fract_x
_atom_site_fract_y
_atom_site_fract_z
_atom_site_U_iso_or_equiv
_atom_site_adp_type
_atom_site_occupancy
_atom_site_symmetry_multiplicity
_atom_site_calc_flag
_atom_site_refinement_flags
Cl1 Cl 0.27342(8) 0.03409(7) 0.67732(7) 0.0696(3) Uani 1 1 d .
Cl3 Cl -0.14776(8) -0.05636(7) 0.71792(8) 0.0736(3) Uani 1 1 d .
Cl2 Cl 0.56887(8) -0.26937(6) 1.07602(9) 0.0780(3) Uani 1 1 d .
C1 C 0.2989(3) -0.0372(2) 0.8285(2) 0.0485(6) Uani 1 1 d .
C6 C 0.2131(2) -0.0125(2) 0.8911(2) 0.0478(6) Uani 1 1 d .
C9 C -0.0095(3) 0.2452(2) 0.8830(3) 0.0568(6) Uani 1 1 d .
C7 C 0.0928(3) 0.0709(2) 0.8347(2) 0.0477(5) Uani 1 1 d .
C8 C 0.1007(2) 0.1580(2) 0.9141(2) 0.0508(6) Uani 1 1 d .
H8 H 0.1859 0.1648 0.9995 0.061 Uiso 1 1 calc R
C3 C 0.4317(3) -0.1713(2) 1.0042(3) 0.0559(6) Uani 1 1 d .
C2 C 0.4079(3) -0.1150(2) 0.8836(3) 0.0548(6) Uani 1 1 d .
H2 H 0.4646 -0.1294 0.8401 0.066 Uiso 1 1 calc R
C11 C -0.0361(3) 0.0448(2) 0.6938(2) 0.0569(6) Uani 1 1 d .
H11A H -0.0033 0.0162 0.6294 0.068 Uiso 1 1 calc R
H11B H -0.0918 0.1118 0.6531 0.068 Uiso 1 1 calc R
C5 C 0.2420(3) -0.0706(2) 1.0130(3) 0.0596(7) Uani 1 1 d .
H5 H 0.1868 -0.0554 1.0580 0.071 Uiso 1 1 calc R
O1 O -0.1202(2) 0.25347(19) 0.7720(2) 0.0885(7) Uani 1 1 d .
C4 C 0.3494(3) -0.1502(2) 1.0704(3) 0.0625(7) Uani 1 1 d .
H4 H 0.3657 -0.1886 1.1518 0.075 Uiso 1 1 calc R
C10 C 0.0231(4) 0.3253(3) 1.0002(4) 0.0998(12) Uani 1 1 d .
H10A H -0.0536 0.3791 0.9701 0.150 Uiso 1 1 calc R
H10B H 0.1132 0.3623 1.0247 0.150 Uiso 1 1 calc R
H10C H 0.0306 0.2860 1.0811 0.150 Uiso 1 1 calc R

loop_
_atom_site_aniso_label
_atom_site_aniso_U_11
_atom_site_aniso_U_22
_atom_site_aniso_U_33
_atom_site_aniso_U_23
_atom_site_aniso_U_13
_atom_site_aniso_U_12
Cl1 0.0689(5) 0.0955(6) 0.0489(4) 0.0037(3) 0.0316(3) -0.0074(4)
Cl3 0.0631(5) 0.0833(5) 0.0745(5) -0.0157(4) 0.0328(4) -0.0225(4)
Cl2 0.0692(5) 0.0597(4) 0.1006(6) 0.0011(4) 0.0367(4) 0.0144(3)
C1 0.0491(13) 0.0557(13) 0.0398(12) -0.0079(10) 0.0204(10) -0.0085(11)
C6 0.0472(13) 0.0526(13) 0.0420(12) -0.0047(10) 0.0198(10) -0.0047(11)
C9 0.0506(14) 0.0607(15) 0.0572(15) 0.0037(11) 0.0242(12) 0.0034(12)
C7 0.0421(12) 0.0595(13) 0.0387(11) 0.0027(10) 0.0170(9) -0.0049(11)
C8 0.0420(12) 0.0589(14) 0.0458(13) -0.0012(11) 0.0162(10) -0.0004(11)
C3 0.0554(14) 0.0491(13) 0.0594(15) -0.0071(11) 0.0241(12) -0.0012(12)
C2 0.0495(14) 0.0610(15) 0.0550(14) -0.0170(12) 0.0258(11) -0.0080(12)
C11 0.0510(14) 0.0657(15) 0.0447(13) -0.0001(11) 0.0152(11) -0.0043(12)
C5 0.0681(17) 0.0660(16) 0.0549(14) 0.0071(12) 0.0377(12) 0.0108(13)
O1 0.0670(13) 0.1134(18) 0.0618(12) -0.0020(11) 0.0117(11) 0.0347(12)
C4 0.0685(17) 0.0646(16) 0.0588(16) 0.0099(13) 0.0339(13) 0.0075(14)
C10 0.082(2) 0.085(2) 0.096(2) -0.0294(19) 0.0127(19) 0.0228(19)

loop_
_atom_type_symbol
_atom_type_description
_atom_type_scat_dispersion_real
_atom_type_scat_dispersion_imag
_atom_type_scat_source
C C 0.0033 0.0016 'International Tables Vol C Tables 4.2.6.8 and 6.1.1.4'
H H 0.0000 0.0000 'International Tables Vol C Tables 4.2.6.8 and 6.1.1.4'
O O 0.0106 0.0060 'International Tables Vol C Tables 4.2.6.8 and 6.1.1.4'
Cl Cl 0.1484 0.1585 'International Tables Vol C Tables 4.2.6.8 and 6.1.1.4'

loop_
_geom_angle_atom_site_label_1
_geom_angle_atom_site_label_2
_geom_angle_atom_site_label_3
_geom_angle
C2 C1 C6 122.3(2)
C2 C1 Cl1 117.75(19)
C6 C1 Cl1 119.96(19)
C1 C6 C5 116.7(2)
C1 C6 C7 124.2(2)
C5 C6 C7 119.1(2)
O1 C9 C8 124.2(2)
O1 C9 C10 120.4(3)
C8 C9 C10 115.4(2)
C8 C7 C6 119.1(2)
C8 C7 C11 124.2(2)
C6 C7 C11 116.5(2)
C7 C8 C9 127.7(2)
C2 C3 C4 121.2(2)
C2 C3 Cl2 119.8(2)
C4 C3 Cl2 119.0(2)
C1 C2 C3 118.9(2)
C7 C11 Cl3 109.36(17)
C4 C5 C6 122.6(2)
C3 C4 C5 118.3(2)

loop_
_geom_bond_atom_site_label_1
_geom_bond_atom_site_label_2
_geom_bond_distance
Cl1 C1 1.742(2)
Cl3 C11 1.789(3)
Cl2 C3 1.732(3)
C1 C2 1.374(3)
C1 C6 1.385(3)
C6 C5 1.386(3)
C6 C7 1.496(3)
C9 O1 1.209(3)
C9 C8 1.476(3)
C9 C10 1.491(4)
C7 C8 1.330(3)
C7 C11 1.506(3)
C3 C2 1.375(4)
C3 C4 1.377(4)
C5 C4 1.379(4)
